data_4320121
loop_
_publ_author_name
'Takumi Konno'
'Yuichi Shimazaki'
'Masayuki Kawai'
'Masakazu Hirotsu'

_publ_contact_author
;
Takumi Konno
Department of Chemistry, Graduate School of Science, Osaka 
University, Toyonaka, Osaka 560-0043, Japan
;
_publ_contact_author_email ' konno@ch.wani.osaka-u.ac.jp'
_publ_contact_author_fax '+ 81-6-6850-5785'
_publ_contact_author_phone '+ 81-6-6850-5765'
_publ_section_title
;
 Synthesis, Characterization, and Stereochemistry of Oxorhenium(V)
 Complexes with 2-Aminoethanethiolate
;
_journal_name_full 'Inorganic Chemistry'
_journal_page_first 4250
_journal_page_last 4256
_journal_paper_doi 10.1021/ic010326o
_journal_volume 40
_journal_year 2001
_chemical_formula_moiety 'C7 H15 N2 O3 S2 Re '
_chemical_formula_sum 'C7 H15 N2 O3 Re S2'
_chemical_formula_weight 425.53
_space_group_IT_number 78
_symmetry_cell_setting tetragonal
_symmetry_Int_Tables_number 78
_symmetry_space_group_name_Hall 'P 4cw'
_symmetry_space_group_name_H-M 'P 43'
_cell_angle_alpha 90
_cell_angle_beta 90
_cell_angle_gamma 90
_cell_formula_units_Z 4
_cell_length_a 9.621(1)
_cell_length_b 9.6206
_cell_length_c 12.911(1)
_cell_measurement_reflns_used 25
_cell_measurement_temperature 296.2
_cell_measurement_theta_max 15.0
_cell_measurement_theta_min 14.3
_cell_volume 1195.04(15)
_computing_cell_refinement 'Rigaku/AFC Diffractometer Control'
_computing_data_collection 'Rigaku/AFC Diffractometer Control'
_computing_data_reduction teXsan
_computing_publication_material teXsan
_computing_structure_refinement teXsan
_computing_structure_solution 'Direct Method (SIR92)'
_diffrn_ambient_temperature 296.2
_diffrn_measurement_device_type 'Rigaku AFC7S'
_diffrn_measurement_method \w-2\q
_diffrn_orient_matrix_UB_11 0.00291
_diffrn_orient_matrix_UB_12 -0.10388
_diffrn_orient_matrix_UB_13 0.00167
_diffrn_orient_matrix_UB_21 0.10349
_diffrn_orient_matrix_UB_22 0.00310
_diffrn_orient_matrix_UB_23 0.00681
_diffrn_orient_matrix_UB_31 -0.00920
_diffrn_orient_matrix_UB_32 0.00197
_diffrn_orient_matrix_UB_33 0.07713
_diffrn_radiation_detector 'scintillation counter'
_diffrn_radiation_monochromator graphite
_diffrn_radiation_source 'Rigaku sealed tube'
_diffrn_radiation_type 'Mo K\a'
_diffrn_radiation_wavelength 0.7107
_diffrn_reflns_av_R_equivalents 0.015
_diffrn_reflns_av_sigmaI/netI 0.035
_diffrn_reflns_limit_h_max 12
_diffrn_reflns_limit_h_min 0
_diffrn_reflns_limit_k_max 12
_diffrn_reflns_limit_k_min 0
_diffrn_reflns_limit_l_max 16
_diffrn_reflns_limit_l_min 0
_diffrn_reflns_number 1593
_diffrn_reflns_reduction_process 'Lp corrections applied'
_diffrn_reflns_theta_max 27.49
_diffrn_reflns_theta_min 2.12
_diffrn_standards_decay_% 0.22
_diffrn_standards_interval_count 150
_diffrn_standards_number 3
_exptl_absorpt_coefficient_mu 10.512
_exptl_absorpt_correction_T_max 0.996
_exptl_absorpt_correction_T_min 0.756
_exptl_absorpt_correction_type '\y scans(North,Phillips & Mathews,1968)'
_exptl_crystal_colour violet
_exptl_crystal_density_diffrn 2.365
_exptl_crystal_density_meas ?
_exptl_crystal_description prismatic
_exptl_crystal_F_000 808.00
_exptl_crystal_size_max 0.30
_exptl_crystal_size_mid 0.20
_exptl_crystal_size_min 0.20
_refine_diff_density_max 0.32
_refine_diff_density_min -0.39
_refine_ls_abs_structure_Flack -0.05(4)
_refine_ls_extinction_method none
_refine_ls_goodness_of_fit_ref 0.719
_refine_ls_hydrogen_treatment noref
_refine_ls_matrix_type full
_refine_ls_number_constraints 0
_refine_ls_number_parameters 137
_refine_ls_number_reflns 1340
_refine_ls_number_restraints 0
_refine_ls_R_factor_all 0.0194
_refine_ls_R_factor_gt 0.0194
_refine_ls_shift/su_max 0.1799
_refine_ls_shift/su_mean 0.0287
_refine_ls_structure_factor_coef F
_refine_ls_weighting_scheme unit
_refine_ls_wR_factor_gt 0.0210
_refine_ls_wR_factor_ref 0.0210
_reflns_number_gt 1340
_reflns_number_total 1432
_reflns_threshold_expression >2.0sigma(I)
_cod_data_source_file ic010326o_2.cif
_cod_data_source_block 2
_cod_depositor_comments
;
The following automatic conversions were performed:

'_exptl_crystal_density_meas' value 'not measured' was changed to '?'
- the value is perceived as not measured.

Automatic conversion script
Id: cif_fix_values 3008 2015-01-20 13:52:24Z robertas 

The following automatic conversions were performed:
'_reflns_observed_expression' tag replaced with
'_reflns_threshold_expression' tag as specified in the replacement
file 'cod-tools/trunk/perl-scripts/inputs/replacement_tags.lst'.

Automatic conversion script
Id: cif_correct_tags 3137 2015-03-23 15:08:43Z antanas 
;
_cod_original_cell_volume 1195.0(3)
_cod_original_sg_symbol_H-M 'P 43 '
_cod_original_formula_sum 'C7 H15 N2 O3 S2 Re '
_cod_database_code 4320121

loop_
_symmetry_equiv_pos_as_xyz
x,y,z
-x,-y,1/2+z
-y,x,3/4+z
y,-x,1/4+z

loop_
_atom_site_aniso_label
_atom_site_aniso_U_11
_atom_site_aniso_U_22
_atom_site_aniso_U_33
_atom_site_aniso_U_12
_atom_site_aniso_U_13
_atom_site_aniso_U_23
Re 0.0254(2) 0.0318(2) 0.0286(1) -0.0010(1) 0.0015(2) 0.0037(2)
S1 0.035(1) 0.040(1) 0.040(1) -0.0049(10) -0.011(1) 0.010(1)
S2 0.044(1) 0.037(1) 0.039(1) -0.016(1) -0.010(1) 0.0067(10)
O1 0.043(4) 0.055(5) 0.039(4) 0.008(3) 0.021(3) 0.000(3)
O2 0.028(3) 0.027(3) 0.032(3) 0.001(2) 0.005(2) 0.002(3)
O3 0.038(4) 0.039(4) 0.039(4) 0.000(3) 0.013(3) 0.000(3)
N1 0.037(4) 0.028(3) 0.032(4) 0.002(2) 0.001(4) -0.004(4)
N2 0.032(4) 0.038(4) 0.033(4) -0.003(3) -0.009(3) 0.007(3)
C1 0.034(4) 0.035(4) 0.035(4) 0.004(2) -0.001(3) 0.008(4)
C2 0.047(6) 0.037(5) 0.045(6) 0.013(4) 0.002(5) 0.007(5)
C3 0.050(7) 0.052(7) 0.035(4) 0.004(6) 0.003(5) 0.009(5)
C4 0.031(4) 0.025(4) 0.033(4) -0.007(3) 0.002(3) -0.005(4)
C5 0.036(4) 0.026(3) 0.025(5) -0.003(3) 0.001(3) -0.003(3)
C6 0.09(1) 0.044(6) 0.073(9) 0.007(6) -0.049(7) 0.030(5)
C7 0.14(1) 0.041(7) 0.10(1) -0.048(8) -0.08(1) 0.035(7)

loop_
_atom_site_label
_atom_site_fract_x
_atom_site_fract_y
_atom_site_fract_z
_atom_site_U_iso_or_equiv
_atom_site_thermal_displace_type
_atom_site_calc_flag
_atom_site_calc_attached_atom
_atom_site_occupancy
_atom_site_refinement_flags
Re 0.65995(3) 0.00592(4) 0.468(3) 0.02858(8) Uani d . 1.00 .
S1 0.5657(3) 0.0800(3) 0.313(3) 0.0385(6) Uani d . 1.00 .
S2 0.5998(3) -0.2205(3) 0.436(3) 0.0399(6) Uani d . 1.00 .
O1 0.5544(8) 0.0664(8) 0.561(3) 0.046(2) Uani d . 1.00 .
O2 0.8462(6) -0.0169(6) 0.374(3) 0.029(2) Uani d . 1.00 .
O3 0.9903(7) 0.0934(7) 0.267(3) 0.039(2) Uani d . 1.00 .
N1 0.7694(8) 0.2052(7) 0.461(3) 0.032(2) Uani d . 1.00 .
N2 0.8069(8) -0.0917(9) 0.573(3) 0.034(2) Uani d . 1.00 .
C1 0.676(1) 0.234(1) 0.284(3) 0.035(2) Uani d . 1.00 .
C2 0.598(1) 0.368(1) 0.312(3) 0.043(3) Uani d . 1.00 .
C3 0.713(1) 0.230(1) 0.168(3) 0.046(3) Uani d . 1.00 .
C4 0.8101(9) 0.2231(10) 0.351(3) 0.030(2) Uani d . 1.00 .
C5 0.8915(10) 0.0927(9) 0.325(3) 0.029(2) Uani d . 1.00 .
C6 0.713(2) -0.316(1) 0.526(3) 0.070(4) Uani d . 1.00 .
C7 0.771(2) -0.232(1) 0.604(3) 0.094(6) Uani d . 1.00 .
H1 0.6552 0.4457 0.3005 0.0516 Uiso calc . 1.00 .
H2 0.5152 0.3740 0.2742 0.0516 Uiso calc . 1.00 .
H3 0.5740 0.3666 0.3859 0.0516 Uiso calc . 1.00 .
H4 0.7623 0.1472 0.1559 0.0547 Uiso calc . 1.00 .
H5 0.6298 0.2329 0.1310 0.0547 Uiso calc . 1.00 .
H6 0.7688 0.3083 0.1544 0.0547 Uiso calc . 1.00 .
H7 0.8662 0.3035 0.3453 0.0358 Uiso calc . 1.00 .
H8 0.6601 -0.3874 0.5607 0.0840 Uiso calc . 1.00 .
H9 0.7867 -0.3567 0.4900 0.0840 Uiso calc . 1.00 .
H10 0.8540 -0.2758 0.6308 0.1121 Uiso calc . 1.00 .
H11 0.7065 -0.2260 0.6621 0.1121 Uiso calc . 1.00 .
H12 0.7099 0.2786 0.4848 0.0384 Uiso calc . 1.00 .
H13 0.8494 0.2034 0.5067 0.0384 Uiso calc . 1.00 .
H14 0.8949 -0.0945 0.5422 0.0410 Uiso calc . 1.00 .
H15 0.8131 -0.0360 0.6362 0.0410 Uiso calc . 1.00 .

loop_
_atom_type_symbol
_atom_type_oxidation_number
_atom_type_number_in_cell
_atom_type_scat_dispersion_real
_atom_type_scat_dispersion_imag
_atom_type_scat_source
C 0 28 0.003 0.002
;International Tables for Crystallography
(1992, Vol. C, Tables 4.2.6.8 and 6.1.1.1)
;
N 0 8 0.006 0.003
;International Tables for Crystallography
(1992, Vol. C, Tables 4.2.6.8 and 6.1.1.1)
;
O 0 12 0.011 0.006
;International Tables for Crystallography
(1992, Vol. C, Tables 4.2.6.8 and 6.1.1.1)
;
S 0 8 0.125 0.123
;International Tables for Crystallography
(1992, Vol. C, Tables 4.2.6.8 and 6.1.1.1)
;
Re 0 4 -1.018 7.231
;International Tables for Crystallography
(1992, Vol. C, Tables 4.2.6.8 and 6.1.1.1)
;
H 0 60 0.000 0.000
;International Tables for Crystallography
(1992, Vol. C, Table 6.1.1.2)
;

loop_
_geom_angle_atom_site_label_1
_geom_angle_atom_site_label_2
_geom_angle_atom_site_label_3
_geom_angle
_geom_angle_site_symmetry_1
_geom_angle_site_symmetry_2
_geom_angle_site_symmetry_3
_geom_angle_publ_flag
S1 RE S2 92.3(1) 1_555 1_555 1_555 yes
S1 RE O1 106.0(2) 1_555 1_555 1_555 yes
S1 RE O2 82.6(2) 1_555 1_555 1_555 yes
S1 RE N1 83.2(2) 1_555 1_555 1_555 yes
S1 RE N2 158.4(2) 1_555 1_555 1_555 yes
S2 RE O1 107.8(2) 1_555 1_555 1_555 yes
S2 RE O2 90.7(2) 1_555 1_555 1_555 yes
S2 RE N1 161.2(2) 1_555 1_555 1_555 yes
S2 RE N2 82.2(2) 1_555 1_555 1_555 yes
O1 RE O2 159.0(3) 1_555 1_555 1_555 yes
O1 RE N1 91.0(3) 1_555 1_555 1_555 yes
O1 RE N2 95.6(3) 1_555 1_555 1_555 yes
O2 RE N1 70.6(2) 1_555 1_555 1_555 yes
O2 RE N2 76.6(2) 1_555 1_555 1_555 yes
N1 RE N2 95.3(3) 1_555 1_555 1_555 yes
RE S1 C1 101.6(3) 1_555 1_555 1_555 yes
RE S2 C6 102.3(4) 1_555 1_555 1_555 yes
RE O2 C5 117.6(5) 1_555 1_555 1_555 yes
RE N1 C4 105.7(5) 1_555 1_555 1_555 yes
RE N1 H12 110.1(6) 1_555 1_555 1_555 no
RE N1 H13 109.9(7) 1_555 1_555 1_555 no
C4 N1 H12 112(1) 1_555 1_555 1_555 no
C4 N1 H13 112(1) 1_555 1_555 1_555 no
H12 N1 H13 106(2) 1_555 1_555 1_555 no
RE N2 C7 115.0(6) 1_555 1_555 1_555 yes
RE N2 H14 109(1) 1_555 1_555 1_555 no
RE N2 H15 108.9(8) 1_555 1_555 1_555 no
C7 N2 H14 107(1) 1_555 1_555 1_555 no
C7 N2 H15 106(1) 1_555 1_555 1_555 no
H14 N2 H15 108(1) 1_555 1_555 1_555 no
S1 C1 C2 110.0(6) 1_555 1_555 1_555 yes
S1 C1 C3 108.3(8) 1_555 1_555 1_555 yes
S1 C1 C4 107.8(6) 1_555 1_555 1_555 yes
C2 C1 C3 111.0(8) 1_555 1_555 1_555 yes
C2 C1 C4 109.3(8) 1_555 1_555 1_555 yes
C3 C1 C4 110.3(8) 1_555 1_555 1_555 yes
C1 C2 H1 110.1(10) 1_555 1_555 1_555 no
C1 C2 H2 110(1) 1_555 1_555 1_555 no
C1 C2 H3 109.2(8) 1_555 1_555 1_555 no
H1 C2 H2 111(1) 1_555 1_555 1_555 no
H1 C2 H3 107(2) 1_555 1_555 1_555 no
H2 C2 H3 108(1) 1_555 1_555 1_555 no
C1 C3 H4 107(1) 1_555 1_555 1_555 no
C1 C3 H5 107(1) 1_555 1_555 1_555 no
C1 C3 H6 107(2) 1_555 1_555 1_555 no
H4 C3 H5 111(2) 1_555 1_555 1_555 no
H4 C3 H6 110(1) 1_555 1_555 1_555 no
H5 C3 H6 111(2) 1_555 1_555 1_555 no
N1 C4 C1 108.7(6) 1_555 1_555 1_555 yes
N1 C4 C5 104.4(7) 1_555 1_555 1_555 yes
N1 C4 H7 108(1) 1_555 1_555 1_555 no
C1 C4 C5 111.2(7) 1_555 1_555 1_555 yes
C1 C4 H7 112(1) 1_555 1_555 1_555 no
C5 C4 H7 111.4(9) 1_555 1_555 1_555 no
O2 C5 O3 124.4(7) 1_555 1_555 1_555 yes
O2 C5 C4 113.1(7) 1_555 1_555 1_555 yes
O3 C5 C4 122.4(7) 1_555 1_555 1_555 yes
S2 C6 C7 113.5(8) 1_555 1_555 1_555 yes
S2 C6 H8 109(1) 1_555 1_555 1_555 no
S2 C6 H9 110(1) 1_555 1_555 1_555 no
C7 C6 H8 106(2) 1_555 1_555 1_555 no
C7 C6 H9 107(1) 1_555 1_555 1_555 no
H8 C6 H9 109(1) 1_555 1_555 1_555 no
N2 C7 C6 115(1) 1_555 1_555 1_555 yes
N2 C7 H10 108(1) 1_555 1_555 1_555 no
N2 C7 H11 108(1) 1_555 1_555 1_555 no
C6 C7 H10 109(1) 1_555 1_555 1_555 no
C6 C7 H11 109(1) 1_555 1_555 1_555 no
H10 C7 H11 106(2) 1_555 1_555 1_555 no

loop_
_geom_bond_atom_site_label_1
_geom_bond_atom_site_label_2
_geom_bond_distance
_geom_bond_site_symmetry_1
_geom_bond_site_symmetry_2
_geom_bond_publ_flag
RE S1 2.305(3) 1_555 1_555 yes
RE S2 2.291(2) 1_555 1_555 yes
RE O1 1.680(6) 1_555 1_555 yes
RE O2 2.177(5) 1_555 1_555 yes
RE N1 2.189(6) 1_555 1_555 yes
RE N2 2.171(7) 1_555 1_555 yes
S1 C1 1.856(9) 1_555 1_555 yes
S2 C6 1.836(10) 1_555 1_555 yes
O2 C5 1.301(9) 1_555 1_555 yes
O3 C5 1.213(10) 1_555 1_555 yes
N1 C4 1.48(1) 1_555 1_555 yes
N2 C7 1.45(1) 1_555 1_555 yes
C1 C2 1.54(1) 1_555 1_555 yes
C1 C3 1.54(1) 1_555 1_555 yes
C1 C4 1.56(1) 1_555 1_555 yes
C4 C5 1.52(1) 1_555 1_555 yes
C6 C7 1.41(2) 1_555 1_555 yes
